data_7105243
loop_
_publ_author_name
'Srivastava, Kriti'
'Sharma, Sagar'
'Singh, Harkesh B'
'Singh, Udai P'
'Butcher, Ray J'

_publ_section_title
;
 Hydrolysis of 2-phenylazophenyltellurium trihalides: isolation of an
 unprecedented homometallic, discrete heptanuclear organotellurium
 oxide cluster.
;
_journal_issue 7
_journal_name_full 'Chemical communications (Cambridge, England)'
_journal_page_first 1130
_journal_page_last 1132
_journal_paper_doi 10.1039/b921785a
_journal_volume 46
_journal_year 2010
_chemical_formula_sum 'C75 H57 N12 O11 Te7'
_chemical_formula_weight 2195.53
_chemical_name_systematic
;
?
;
_space_group_IT_number 2
_symmetry_cell_setting triclinic
_symmetry_space_group_name_Hall '-P 1'
_symmetry_space_group_name_H-M 'P -1'
_atom_sites_solution_hydrogens geom
_atom_sites_solution_primary direct
_atom_sites_solution_secondary difmap
_audit_creation_method SHELXL-97
_cell_angle_alpha 86.2780(10)
_cell_angle_beta 87.1510(10)
_cell_angle_gamma 77.0970(10)
_cell_formula_units_Z 2
_cell_length_a 11.5886(2)
_cell_length_b 15.0996(2)
_cell_length_c 21.7891(4)
_cell_measurement_reflns_used 26155
_cell_measurement_temperature 100(2)
_cell_measurement_theta_max 32.6857
_cell_measurement_theta_min 4.6510
_cell_volume 3706.19(11)
_computing_cell_refinement
;
CrysAlisPro, Oxford Diffraction Ltd.,
Version 1.171.33.32 (release 27-01-2009 CrysAlis171 .NET)
(compiled Jan 27 2009,14:17:37)
;
_computing_data_collection
;
CrysAlisPro, Oxford Diffraction Ltd.,
Version 1.171.33.32 (release 27-01-2009 CrysAlis171 .NET)
(compiled Jan 27 2009,14:17:37)
;
_computing_data_reduction
;
CrysAlisPro, Oxford Diffraction Ltd.,
Version 1.171.33.32 (release 27-01-2009 CrysAlis171 .NET)
(compiled Jan 27 2009,14:17:37)
;
_computing_molecular_graphics SHELXTL
_computing_publication_material SHELXTL
_computing_structure_refinement 'SHELXL-97 (Sheldrick, 1997)'
_computing_structure_solution 'SHELXS-97 (Sheldrick, 1990)'
_diffrn_ambient_temperature 100(2)
_diffrn_detector_area_resol_mean 10.5081
_diffrn_measured_fraction_theta_full 0.993
_diffrn_measured_fraction_theta_max 0.896
_diffrn_measurement_device_type
;
Goniometer Xcalibur, detector: Ruby (Gemini M)
;
_diffrn_measurement_method '\w scans'
_diffrn_radiation_monochromator graphite
_diffrn_radiation_source 'fine-focus sealed tube'
_diffrn_radiation_type MoK\a
_diffrn_radiation_wavelength 0.71073
_diffrn_reflns_av_R_equivalents 0.0274
_diffrn_reflns_av_sigmaI/netI 0.0500
_diffrn_reflns_limit_h_max 16
_diffrn_reflns_limit_h_min -14
_diffrn_reflns_limit_k_max 21
_diffrn_reflns_limit_k_min -22
_diffrn_reflns_limit_l_max 29
_diffrn_reflns_limit_l_min -33
_diffrn_reflns_number 51276
_diffrn_reflns_theta_full 25.00
_diffrn_reflns_theta_max 32.75
_diffrn_reflns_theta_min 4.66
_diffrn_standards_decay_% <2%
_diffrn_standards_interval_count 50
_diffrn_standards_number 2
_exptl_absorpt_coefficient_mu 2.785
_exptl_absorpt_correction_T_max 1.00000
_exptl_absorpt_correction_T_min 0.93366
_exptl_absorpt_correction_type multi-scan
_exptl_absorpt_process_details
;
CrysAlis RED, Oxford Diffraction Ltd.,
Version 1.171.33.32 (release 27-01-2009 CrysAlis171 .NET)
(compiled Jan 27 2009,14:17:37)
Empirical absorption correction using spherical harmonics,
implemented in SCALE3 ABSPACK scaling algorithm.
;
_exptl_crystal_colour orange
_exptl_crystal_density_diffrn 1.967
_exptl_crystal_density_method 'not measured'
_exptl_crystal_description prism
_exptl_crystal_F_000 2086
_exptl_crystal_size_max 0.44
_exptl_crystal_size_mid 0.36
_exptl_crystal_size_min 0.31
_refine_diff_density_max 3.211
_refine_diff_density_min -1.351
_refine_diff_density_rms 0.147
_refine_ls_extinction_method none
_refine_ls_goodness_of_fit_ref 0.972
_refine_ls_hydrogen_treatment constr
_refine_ls_matrix_type full
_refine_ls_number_parameters 1020
_refine_ls_number_reflns 24549
_refine_ls_number_restraints 0
_refine_ls_restrained_S_all 0.972
_refine_ls_R_factor_all 0.0609
_refine_ls_R_factor_gt 0.0377
_refine_ls_shift/su_max 0.003
_refine_ls_shift/su_mean 0.000
_refine_ls_structure_factor_coef Fsqd
_refine_ls_weighting_details 'calc w=1/[\s^2^(Fo^2^)+(0.0481P)^2^] where P=(Fo^2^+2Fc^2^)/3'
_refine_ls_weighting_scheme calc
_refine_ls_wR_factor_gt 0.0832
_refine_ls_wR_factor_ref 0.0881
_reflns_number_gt 17593
_reflns_number_total 24549
_reflns_threshold_expression I>2\s(I)
_cod_data_source_file b921785a.txt
_cod_data_source_block te2o3a
_cod_database_code 7105243

loop_
_symmetry_equiv_pos_as_xyz
'x, y, z'
'-x, -y, -z'

loop_
_atom_site_label
_atom_site_type_symbol
_atom_site_fract_x
_atom_site_fract_y
_atom_site_fract_z
_atom_site_U_iso_or_equiv
_atom_site_adp_type
_atom_site_occupancy
_atom_site_symmetry_multiplicity
_atom_site_calc_flag
_atom_site_refinement_flags
_atom_site_disorder_assembly
_atom_site_disorder_group
Te1 Te 0.872756(19) 0.232302(13) 0.720157(9) 0.01953(5) Uani 1 1 d . . .
Te2 Te 0.83749(2) 0.219203(14) 0.878284(9) 0.02202(5) Uani 1 1 d . . .
Te3 Te 0.92578(2) 0.427666(15) 0.847034(9) 0.02473(5) Uani 1 1 d . . .
Te4 Te 0.69210(2) 0.435753(14) 0.738257(9) 0.02317(5) Uani 1 1 d . . .
Te5 Te 0.62054(2) 0.296540(14) 0.629586(9) 0.02226(5) Uani 1 1 d . . .
Te6 Te 0.72270(2) 0.068031(15) 0.615020(10) 0.02825(6) Uani 1 1 d . . .
Te7 Te 0.71794(2) 0.086940(14) 0.781580(9) 0.02244(5) Uani 1 1 d . . .
O1 O 0.7209(2) 0.25690(14) 0.75800(10) 0.0235(5) Uani 1 1 d . . .
O12 O 0.9385(2) 0.22656(15) 0.80696(10) 0.0242(5) Uani 1 1 d . . .
O14 O 0.8503(2) 0.37320(14) 0.71956(10) 0.0226(5) Uani 1 1 d . . .
O15 O 0.7849(2) 0.24088(15) 0.63696(10) 0.0243(5) Uani 1 1 d . . .
O17 O 0.8561(2) 0.09775(14) 0.73277(9) 0.0227(5) Uani 1 1 d . . .
O23 O 0.9104(3) 0.33606(16) 0.90634(11) 0.0325(6) Uani 1 1 d . . .
O27 O 0.8058(2) 0.10092(15) 0.85705(10) 0.0255(5) Uani 1 1 d . . .
O34 O 0.7670(2) 0.46416(18) 0.82531(11) 0.0349(6) Uani 1 1 d . . .
O45 O 0.6433(2) 0.41588(15) 0.65502(10) 0.0272(5) Uani 1 1 d . . .
O56 O 0.6204(2) 0.17267(15) 0.58239(11) 0.0301(6) Uani 1 1 d . . .
O67 O 0.6484(2) 0.06578(17) 0.69418(11) 0.0322(6) Uani 1 1 d . . .
N21 N 0.8811(3) 0.1742(2) 1.03353(13) 0.0324(7) Uani 1 1 d . . .
N22 N 0.7938(3) 0.2183(2) 1.00533(13) 0.0319(7) Uani 1 1 d . . .
N31 N 1.1258(3) 0.5116(2) 0.92076(13) 0.0326(7) Uani 1 1 d . . .
N32 N 1.1341(3) 0.4365(2) 0.89756(13) 0.0313(7) Uani 1 1 d . . .
N41A N 0.5222(11) 0.6077(7) 0.7169(5) 0.0254(18) Uani 0.559(12) 1 d P A 1
N42A N 0.4310(7) 0.6662(4) 0.7026(3) 0.036(2) Uani 0.559(12) 1 d P A 1
N41B N 0.5179(14) 0.6545(8) 0.7021(6) 0.066(5) Uani 0.441(12) 1 d P A 2
N42B N 0.4901(17) 0.5832(12) 0.7169(8) 0.054(5) Uani 0.441(12) 1 d P A 2
N51 N 0.4382(3) 0.3715(2) 0.50835(14) 0.0327(7) Uani 1 1 d . . .
N52 N 0.4127(3) 0.3498(2) 0.56239(14) 0.0314(7) Uani 1 1 d . . .
N62 N 0.7798(3) 0.0285(2) 0.49837(14) 0.0372(8) Uani 1 1 d . . .
N61 N 0.7394(3) -0.0371(2) 0.48273(15) 0.0389(8) Uani 1 1 d . . .
N71A N 0.5907(8) -0.0647(6) 0.7886(3) 0.0242(17) Uani 0.509(12) 1 d P B 1
N72A N 0.5198(9) -0.1138(5) 0.7790(4) 0.038(2) Uani 0.509(12) 1 d P B 1
N72B N 0.5366(9) -0.0245(7) 0.7863(3) 0.0307(19) Uani 0.491(12) 1 d P B 2
N71B N 0.5872(10) -0.1075(6) 0.7836(4) 0.035(2) Uani 0.491(12) 1 d P B 2
C21 C 0.9797(3) 0.1420(2) 0.93095(15) 0.0258(7) Uani 1 1 d . . .
C22 C 1.0798(4) 0.0996(3) 0.89934(18) 0.0346(8) Uani 1 1 d . . .
H22A H 1.0829 0.1058 0.8566 0.042 Uiso 1 1 calc R . .
C23 C 1.1776(4) 0.0472(3) 0.9300(2) 0.0408(9) Uani 1 1 d . . .
H23A H 1.2451 0.0195 0.9078 0.049 Uiso 1 1 calc R . .
C24 C 1.1731(4) 0.0368(3) 0.99310(19) 0.0394(10) Uani 1 1 d . . .
H24A H 1.2374 0.0015 1.0137 0.047 Uiso 1 1 calc R . .
C25 C 1.0735(4) 0.0787(2) 1.02584(17) 0.0341(9) Uani 1 1 d . . .
H25A H 1.0710 0.0718 1.0686 0.041 Uiso 1 1 calc R . .
C26 C 0.9756(4) 0.1316(2) 0.99535(15) 0.0283(8) Uani 1 1 d . . .
C27 C 0.6989(4) 0.2666(3) 1.04235(17) 0.0342(8) Uani 1 1 d . . .
C28 C 0.6831(6) 0.2476(5) 1.1034(2) 0.081(2) Uani 1 1 d . . .
H28A H 0.7352 0.1995 1.1230 0.097 Uiso 1 1 calc R . .
C29 C 0.5902(6) 0.2992(6) 1.1368(3) 0.098(3) Uani 1 1 d . . .
H29A H 0.5814 0.2858 1.1788 0.118 Uiso 1 1 calc R . .
C210 C 0.5120(5) 0.3689(4) 1.1091(2) 0.0581(13) Uani 1 1 d . . .
H21A H 0.4523 0.4055 1.1321 0.070 Uiso 1 1 calc R . .
C211 C 0.5223(6) 0.3839(5) 1.0484(3) 0.082(2) Uani 1 1 d . . .
H21B H 0.4658 0.4282 1.0281 0.098 Uiso 1 1 calc R . .
C212 C 0.6180(5) 0.3332(4) 1.0150(2) 0.0740(18) Uani 1 1 d . . .
H21C H 0.6258 0.3458 0.9728 0.089 Uiso 1 1 calc R . .
C31 C 0.9089(3) 0.5359(2) 0.90722(15) 0.0267(7) Uani 1 1 d . . .
C32 C 0.7970(4) 0.5870(2) 0.92036(17) 0.0336(8) Uani 1 1 d . . .
H32A H 0.7311 0.5719 0.9047 0.040 Uiso 1 1 calc R . .
C33 C 0.7821(4) 0.6624(3) 0.95750(18) 0.0390(9) Uani 1 1 d . . .
H33A H 0.7065 0.6962 0.9668 0.047 Uiso 1 1 calc R . .
C34 C 0.8795(4) 0.6856(3) 0.97986(17) 0.0398(10) Uani 1 1 d . . .
H34A H 0.8694 0.7358 1.0038 0.048 Uiso 1 1 calc R . .
C35 C 0.9914(4) 0.6356(2) 0.96718(16) 0.0329(9) Uani 1 1 d . . .
H35A H 1.0565 0.6519 0.9829 0.040 Uiso 1 1 calc R . .
C36 C 1.0086(3) 0.5598(2) 0.93054(15) 0.0277(7) Uani 1 1 d . . .
C37 C 1.2513(4) 0.3879(3) 0.88422(17) 0.0374(9) Uani 1 1 d . . .
C38 C 1.3506(4) 0.4262(3) 0.88809(18) 0.0446(10) Uani 1 1 d . . .
H38A H 1.3426 0.4839 0.9026 0.053 Uiso 1 1 calc R . .
C39 C 1.4602(5) 0.3762(4) 0.8698(2) 0.0582(13) Uani 1 1 d . . .
H39A H 1.5268 0.4006 0.8717 0.070 Uiso 1 1 calc R . .
C310 C 1.4716(5) 0.2925(4) 0.8493(3) 0.0700(16) Uani 1 1 d . . .
H31A H 1.5460 0.2601 0.8367 0.084 Uiso 1 1 calc R . .
C311 C 1.3767(6) 0.2545(5) 0.8466(4) 0.093(2) Uani 1 1 d . . .
H31B H 1.3871 0.1960 0.8331 0.112 Uiso 1 1 calc R . .
C312 C 1.2621(5) 0.3027(3) 0.8643(3) 0.0584(13) Uani 1 1 d . . .
H31C H 1.1964 0.2772 0.8623 0.070 Uiso 1 1 calc R . .
C41 C 0.7286(2) 0.55984(14) 0.69950(12) 0.0306(8) Uani 1 1 d G A .
C42 C 0.8407(2) 0.56585(16) 0.67625(13) 0.0423(10) Uani 1 1 d G . .
H42A H 0.9039 0.5158 0.6802 0.051 Uiso 1 1 calc R . .
C43 C 0.8583(3) 0.6466(2) 0.64704(15) 0.0623(15) Uani 1 1 d G . .
H43A H 0.9333 0.6506 0.6315 0.075 Uiso 1 1 calc R . .
C44 C 0.7639(4) 0.72139(16) 0.64107(16) 0.073(2) Uani 1 1 d G . .
H44A H 0.7757 0.7754 0.6215 0.088 Uiso 1 1 calc R . .
C45 C 0.6518(3) 0.71538(15) 0.66432(16) 0.076(2) Uani 1 1 d G A .
H45A H 0.5887 0.7654 0.6603 0.092 Uiso 1 1 calc R . .
C46 C 0.6342(2) 0.63461(19) 0.69354(14) 0.0469(12) Uani 1 1 d G . .
C47A C 0.3274(6) 0.6392(5) 0.7182(3) 0.036(2) Uani 0.559(12) 1 d PG A 1
C48A C 0.2240(8) 0.7028(4) 0.7043(3) 0.044(2) Uani 0.559(12) 1 d PG A 1
H48A H 0.2280 0.7609 0.6887 0.053 Uiso 0.559(12) 1 calc PR A 1
C49A C 0.1148(6) 0.6796(6) 0.7139(4) 0.052(3) Uani 0.559(12) 1 d PG A 1
H49A H 0.0456 0.7221 0.7046 0.063 Uiso 0.559(12) 1 calc PR A 1
C410 C 0.1088(7) 0.5928(7) 0.7373(5) 0.055(4) Uani 0.559(12) 1 d PG A 1
H41A H 0.0357 0.5773 0.7437 0.066 Uiso 0.559(12) 1 calc PR A 1
C411 C 0.2122(9) 0.5292(5) 0.7511(5) 0.047(4) Uani 0.559(12) 1 d PG A 1
H41B H 0.2082 0.4711 0.7668 0.056 Uiso 0.559(12) 1 calc PR A 1
C412 C 0.3215(7) 0.5524(5) 0.7416(4) 0.041(3) Uani 0.559(12) 1 d PG A 1
H41C H 0.3906 0.5099 0.7508 0.050 Uiso 0.559(12) 1 calc PR A 1
C47B C 0.3678(7) 0.5920(9) 0.7273(4) 0.052(4) Uani 0.441(12) 1 d PG A 2
C48B C 0.2858(10) 0.6737(7) 0.7177(5) 0.061(4) Uani 0.441(12) 1 d PG A 2
H48B H 0.3116 0.7266 0.7060 0.073 Uiso 0.441(12) 1 calc PR A 2
C49B C 0.1654(9) 0.6763(9) 0.7254(7) 0.095(7) Uani 0.441(12) 1 d PG A 2
H49B H 0.1105 0.7309 0.7190 0.114 Uiso 0.441(12) 1 calc PR A 2
C413 C 0.1269(8) 0.5971(11) 0.7428(9) 0.077(8) Uani 0.441(12) 1 d PG A 2
H41D H 0.0463 0.5989 0.7480 0.092 Uiso 0.441(12) 1 calc PR A 2
C414 C 0.2089(12) 0.5154(9) 0.7524(9) 0.088(9) Uani 0.441(12) 1 d PG A 2
H41E H 0.1831 0.4625 0.7640 0.105 Uiso 0.441(12) 1 calc PR A 2
C415 C 0.3294(11) 0.5128(8) 0.7446(6) 0.065(5) Uani 0.441(12) 1 d PG A 2
H41F H 0.3842 0.4581 0.7511 0.078 Uiso 0.441(12) 1 calc PR A 2
C51 C 0.6460(3) 0.3515(2) 0.53881(14) 0.0254(7) Uani 1 1 d . . .
C52 C 0.7582(4) 0.3635(3) 0.52188(17) 0.0370(9) Uani 1 1 d . . .
H52A H 0.8189 0.3457 0.5495 0.044 Uiso 1 1 calc R . .
C53 C 0.7817(4) 0.4017(3) 0.46413(18) 0.0396(9) Uani 1 1 d . . .
H53A H 0.8575 0.4096 0.4533 0.048 Uiso 1 1 calc R . .
C54 C 0.6928(4) 0.4278(3) 0.42318(17) 0.0352(9) Uani 1 1 d . . .
H54A H 0.7086 0.4533 0.3845 0.042 Uiso 1 1 calc R . .
C55 C 0.5802(4) 0.4164(2) 0.43887(16) 0.0320(8) Uani 1 1 d . . .
H55A H 0.5202 0.4341 0.4109 0.038 Uiso 1 1 calc R . .
C56 C 0.5561(3) 0.3781(2) 0.49693(15) 0.0263(7) Uani 1 1 d . . .
C57 C 0.2925(4) 0.3477(3) 0.57463(18) 0.0355(9) Uani 1 1 d . . .
C58 C 0.2101(5) 0.3618(4) 0.5297(2) 0.0556(13) Uani 1 1 d . . .
H58A H 0.2332 0.3695 0.4886 0.067 Uiso 1 1 calc R . .
C59 C 0.0926(5) 0.3643(5) 0.5462(3) 0.0724(17) Uani 1 1 d . . .
H59A H 0.0377 0.3714 0.5155 0.087 Uiso 1 1 calc R . .
C510 C 0.0554(5) 0.3565(4) 0.6063(2) 0.0580(13) Uani 1 1 d . . .
H51A H -0.0244 0.3604 0.6166 0.070 Uiso 1 1 calc R . .
C511 C 0.1384(5) 0.3426(4) 0.6520(2) 0.0594(13) Uani 1 1 d . . .
H51B H 0.1145 0.3370 0.6932 0.071 Uiso 1 1 calc R . .
C512 C 0.2567(5) 0.3372(4) 0.6358(2) 0.0536(12) Uani 1 1 d . . .
H51C H 0.3125 0.3264 0.6662 0.064 Uiso 1 1 calc R . .
C61 C 0.6263(4) -0.0242(2) 0.58259(17) 0.0332(9) Uani 1 1 d . . .
C62 C 0.5356(4) -0.0454(3) 0.61847(18) 0.0393(10) Uani 1 1 d . . .
H62A H 0.5188 -0.0221 0.6572 0.047 Uiso 1 1 calc R . .
C63 C 0.4668(4) -0.1026(3) 0.5972(2) 0.0428(11) Uani 1 1 d . . .
H63A H 0.4029 -0.1152 0.6210 0.051 Uiso 1 1 calc R . .
C64 C 0.4952(5) -0.1395(3) 0.5411(2) 0.0457(12) Uani 1 1 d . . .
H64A H 0.4512 -0.1784 0.5275 0.055 Uiso 1 1 calc R . .
C65 C 0.5871(4) -0.1202(3) 0.5050(2) 0.0438(11) Uani 1 1 d . . .
H65A H 0.6058 -0.1465 0.4673 0.053 Uiso 1 1 calc R . .
C66 C 0.6538(4) -0.0603(2) 0.52482(18) 0.0349(9) Uani 1 1 d . . .
C67 C 0.8646(4) 0.0578(3) 0.45748(18) 0.0405(10) Uani 1 1 d . . .
C68 C 0.9007(5) 0.0206(4) 0.4013(2) 0.0571(13) Uani 1 1 d . . .
H68A H 0.8712 -0.0276 0.3889 0.068 Uiso 1 1 calc R . .
C69 C 0.9815(5) 0.0562(4) 0.3639(2) 0.0645(15) Uani 1 1 d . . .
H69A H 1.0051 0.0317 0.3261 0.077 Uiso 1 1 calc R . .
C610 C 1.0266(5) 0.1254(4) 0.3809(2) 0.0588(13) Uani 1 1 d . . .
H61A H 1.0802 0.1482 0.3547 0.071 Uiso 1 1 calc R . .
C611 C 0.9929(6) 0.1623(4) 0.4372(3) 0.0689(16) Uani 1 1 d . . .
H61B H 1.0258 0.2087 0.4499 0.083 Uiso 1 1 calc R . .
C612 C 0.9098(5) 0.1295(3) 0.4746(2) 0.0581(14) Uani 1 1 d . . .
H61C H 0.8841 0.1561 0.5117 0.070 Uiso 1 1 calc R . .
C71 C 0.7846(2) -0.05608(10) 0.79599(10) 0.0241(7) Uani 1 1 d G B .
C72 C 0.90422(19) -0.08787(14) 0.80715(11) 0.0316(8) Uani 1 1 d G . .
H72A H 0.9537 -0.0471 0.8075 0.038 Uiso 1 1 calc R . .
C73 C 0.94995(17) -0.18054(15) 0.81786(12) 0.0384(9) Uani 1 1 d G . .
H73A H 1.0300 -0.2018 0.8253 0.046 Uiso 1 1 calc R . .
C74 C 0.8761(2) -0.24143(10) 0.81740(12) 0.0429(10) Uani 1 1 d G . .
H74A H 0.9067 -0.3034 0.8246 0.051 Uiso 1 1 calc R . .
C75 C 0.7565(2) -0.20965(13) 0.80624(12) 0.0391(10) Uani 1 1 d G B .
H75A H 0.7070 -0.2504 0.8059 0.047 Uiso 1 1 calc R . .
C76 C 0.71072(16) -0.11697(15) 0.79554(11) 0.0315(8) Uani 1 1 d G . .
C77A C 0.4021(5) -0.0617(6) 0.7691(4) 0.038(2) Uani 0.509(12) 1 d PG B 1
C78A C 0.3151(7) -0.1110(5) 0.7649(4) 0.071(4) Uani 0.509(12) 1 d PG B 1
H78A H 0.3340 -0.1741 0.7707 0.085 Uiso 0.509(12) 1 calc PR B 1
C79A C 0.1998(6) -0.0661(7) 0.7520(6) 0.065(4) Uani 0.509(12) 1 d PG B 1
H79A H 0.1416 -0.0991 0.7492 0.078 Uiso 0.509(12) 1 calc PR B 1
C710 C 0.1715(5) 0.0282(7) 0.7434(6) 0.073(7) Uani 0.509(12) 1 d PG B 1
H71A H 0.0944 0.0583 0.7347 0.088 Uiso 0.509(12) 1 calc PR B 1
C711 C 0.2585(7) 0.0775(5) 0.7476(5) 0.053(3) Uani 0.509(12) 1 d PG B 1
H71B H 0.2395 0.1406 0.7418 0.064 Uiso 0.509(12) 1 calc PR B 1
C712 C 0.3738(6) 0.0325(6) 0.7605(4) 0.036(2) Uani 0.509(12) 1 d PG B 1
H71C H 0.4320 0.0655 0.7633 0.044 Uiso 0.509(12) 1 calc PR B 1
C77B C 0.4140(4) -0.0067(7) 0.7711(3) 0.033(2) Uani 0.491(12) 1 d PG B 2
C78B C 0.3474(7) -0.0730(6) 0.7774(4) 0.057(4) Uani 0.491(12) 1 d PG B 2
H78B H 0.3833 -0.1326 0.7895 0.068 Uiso 0.491(12) 1 calc PR B 2
C79B C 0.2273(7) -0.0503(6) 0.7656(5) 0.079(5) Uani 0.491(12) 1 d PG B 2
H79B H 0.1828 -0.0946 0.7698 0.095 Uiso 0.491(12) 1 calc PR B 2
C713 C 0.1737(5) 0.0388(7) 0.7475(5) 0.041(4) Uani 0.491(12) 1 d PG B 2
H71D H 0.0934 0.0540 0.7396 0.049 Uiso 0.491(12) 1 calc PR B 2
C714 C 0.2403(7) 0.1051(5) 0.7412(5) 0.072(5) Uani 0.491(12) 1 d PG B 2
H71E H 0.2044 0.1647 0.7291 0.086 Uiso 0.491(12) 1 calc PR B 2
C715 C 0.3604(7) 0.0824(6) 0.7530(4) 0.050(3) Uani 0.491(12) 1 d PG B 2
H71F H 0.4049 0.1267 0.7488 0.060 Uiso 0.491(12) 1 calc PR B 2
C1S C 0.4991(6) 0.0892(5) 0.9818(3) 0.0836(19) Uani 1 1 d . . .
H1SA H 0.4980 0.1495 0.9693 0.100 Uiso 1 1 calc R . .
C2S C 0.5131(6) 0.0246(6) 0.9390(3) 0.0802(19) Uani 1 1 d . . .
H2SA H 0.5224 0.0417 0.8976 0.096 Uiso 1 1 calc R . .
C3S C 0.5136(6) -0.0640(6) 0.9556(3) 0.088(2) Uani 1 1 d . . .
H3SA H 0.5222 -0.1069 0.9261 0.106 Uiso 1 1 calc R . .

loop_
_atom_site_aniso_label
_atom_site_aniso_U_11
_atom_site_aniso_U_22
_atom_site_aniso_U_33
_atom_site_aniso_U_23
_atom_site_aniso_U_13
_atom_site_aniso_U_12
Te1 0.02490(11) 0.02036(10) 0.01283(8) -0.00111(7) -0.00329(7) -0.00330(7)
Te2 0.02928(12) 0.02323(11) 0.01361(9) -0.00187(7) -0.00489(8) -0.00479(8)
Te3 0.03167(13) 0.02599(11) 0.01775(10) -0.00399(8) -0.00517(8) -0.00722(9)
Te4 0.02858(12) 0.02270(11) 0.01790(9) -0.00437(8) -0.00360(8) -0.00342(8)
Te5 0.02923(12) 0.02289(11) 0.01464(9) -0.00097(7) -0.00574(8) -0.00466(8)
Te6 0.03999(14) 0.02559(11) 0.01861(10) -0.00389(8) -0.00965(9) -0.00341(9)
Te7 0.03080(12) 0.01894(10) 0.01740(9) -0.00152(7) -0.00365(8) -0.00435(8)
O1 0.0286(14) 0.0232(12) 0.0190(11) -0.0021(9) 0.0003(9) -0.0062(9)
O12 0.0293(14) 0.0280(12) 0.0150(10) -0.0004(9) -0.0064(9) -0.0050(9)
O14 0.0278(13) 0.0201(11) 0.0193(10) -0.0020(8) -0.0035(9) -0.0031(9)
O15 0.0307(14) 0.0243(12) 0.0167(10) -0.0026(9) -0.0058(9) -0.0023(9)
O17 0.0311(14) 0.0202(11) 0.0154(10) -0.0024(8) -0.0033(9) -0.0016(9)
O23 0.0551(18) 0.0280(13) 0.0188(11) -0.0009(9) -0.0103(11) -0.0165(12)
O27 0.0387(15) 0.0237(12) 0.0150(10) 0.0015(9) -0.0062(10) -0.0083(10)
O34 0.0338(16) 0.0477(16) 0.0235(12) -0.0129(11) -0.0077(11) -0.0052(12)
O45 0.0389(15) 0.0228(12) 0.0190(11) -0.0026(9) -0.0108(10) -0.0023(10)
O56 0.0420(16) 0.0232(12) 0.0256(12) -0.0037(9) -0.0139(11) -0.0047(10)
O67 0.0441(17) 0.0352(14) 0.0203(11) -0.0024(10) -0.0095(11) -0.0134(11)
N21 0.047(2) 0.0295(16) 0.0218(14) 0.0000(12) -0.0068(13) -0.0096(14)
N22 0.0383(19) 0.0369(17) 0.0219(14) -0.0008(12) -0.0031(13) -0.0110(14)
N31 0.042(2) 0.0366(18) 0.0219(14) 0.0012(12) -0.0058(13) -0.0143(14)
N32 0.0340(19) 0.0366(17) 0.0229(14) 0.0030(12) -0.0047(13) -0.0077(13)
N41A 0.035(5) 0.022(5) 0.017(3) -0.001(3) -0.012(3) 0.001(3)
N42A 0.038(5) 0.028(3) 0.036(3) -0.002(2) -0.016(3) 0.005(3)
N41B 0.086(12) 0.030(6) 0.076(8) -0.008(5) -0.044(7) 0.008(6)
N42B 0.066(12) 0.046(9) 0.040(6) -0.021(6) -0.028(7) 0.019(6)
N51 0.0362(19) 0.0325(17) 0.0281(15) -0.0011(13) -0.0025(13) -0.0047(13)
N52 0.0336(18) 0.0304(16) 0.0304(16) -0.0032(12) -0.0042(13) -0.0060(13)
N62 0.046(2) 0.0360(18) 0.0264(15) -0.0081(13) -0.0116(14) 0.0022(14)
N61 0.047(2) 0.0355(18) 0.0291(16) -0.0118(14) -0.0130(15) 0.0080(14)
N71A 0.027(4) 0.017(4) 0.028(3) 0.002(3) -0.001(3) -0.005(4)
N72A 0.028(5) 0.036(4) 0.053(4) -0.009(3) 0.002(3) -0.016(3)
N72B 0.032(5) 0.033(5) 0.028(3) -0.005(3) -0.004(3) -0.008(4)
N71B 0.053(7) 0.018(4) 0.034(4) 0.003(3) -0.003(4) -0.012(5)
C21 0.035(2) 0.0263(17) 0.0190(15) 0.0020(12) -0.0100(14) -0.0106(14)
C22 0.031(2) 0.039(2) 0.0308(19) 0.0041(15) -0.0061(15) -0.0017(15)
C23 0.031(2) 0.045(2) 0.044(2) 0.0012(18) -0.0065(18) -0.0019(17)
C24 0.042(3) 0.033(2) 0.042(2) 0.0034(17) -0.0195(19) -0.0042(17)
C25 0.050(3) 0.032(2) 0.0235(17) 0.0041(14) -0.0147(16) -0.0154(17)
C26 0.043(2) 0.0239(17) 0.0196(15) -0.0012(13) -0.0051(15) -0.0100(14)
C27 0.038(2) 0.041(2) 0.0265(18) -0.0049(15) -0.0049(16) -0.0130(17)
C28 0.076(4) 0.106(5) 0.040(3) -0.010(3) 0.003(3) 0.024(3)
C29 0.087(5) 0.151(7) 0.037(3) -0.037(4) -0.001(3) 0.026(4)
C210 0.044(3) 0.073(3) 0.054(3) -0.026(3) -0.004(2) 0.000(2)
C211 0.056(4) 0.097(5) 0.069(4) 0.023(3) 0.000(3) 0.024(3)
C212 0.050(3) 0.113(5) 0.038(3) 0.013(3) 0.007(2) 0.020(3)
C31 0.038(2) 0.0241(17) 0.0186(15) -0.0011(12) -0.0045(14) -0.0081(14)
C32 0.040(2) 0.0291(19) 0.0331(19) -0.0075(15) -0.0048(16) -0.0072(15)
C33 0.048(3) 0.031(2) 0.034(2) -0.0055(16) -0.0012(18) 0.0016(17)
C34 0.063(3) 0.034(2) 0.0245(18) -0.0071(15) -0.0006(18) -0.0120(19)
C35 0.052(3) 0.032(2) 0.0206(16) -0.0028(14) -0.0045(16) -0.0214(17)
C36 0.039(2) 0.0260(17) 0.0211(15) 0.0005(13) -0.0052(14) -0.0129(14)
C37 0.035(2) 0.050(2) 0.0245(18) 0.0012(16) -0.0037(16) -0.0031(17)
C38 0.035(2) 0.070(3) 0.029(2) -0.0005(19) -0.0039(17) -0.014(2)
C39 0.041(3) 0.090(4) 0.040(3) 0.004(3) -0.004(2) -0.008(3)
C310 0.035(3) 0.084(4) 0.085(4) -0.019(3) 0.005(3) 0.004(3)
C311 0.058(4) 0.074(4) 0.140(7) -0.031(4) 0.004(4) 0.009(3)
C312 0.034(3) 0.057(3) 0.079(4) -0.003(3) -0.003(2) -0.001(2)
C41 0.041(2) 0.0220(17) 0.0282(18) -0.0018(13) -0.0078(16) -0.0048(14)
C42 0.055(3) 0.031(2) 0.043(2) 0.0074(17) -0.007(2) -0.0139(18)
C43 0.087(4) 0.051(3) 0.056(3) 0.018(2) -0.009(3) -0.035(3)
C44 0.127(6) 0.036(3) 0.064(3) 0.022(2) -0.044(4) -0.032(3)
C45 0.110(5) 0.030(3) 0.086(4) 0.003(2) -0.061(4) 0.002(3)
C46 0.057(3) 0.036(2) 0.044(2) -0.0116(18) -0.027(2) 0.0064(19)
C47A 0.037(5) 0.030(5) 0.032(4) -0.007(3) -0.014(4) 0.013(3)
C48A 0.046(7) 0.039(5) 0.040(5) -0.007(4) -0.003(4) 0.008(4)
C49A 0.057(7) 0.052(6) 0.038(5) -0.001(4) -0.008(5) 0.009(5)
C410 0.046(7) 0.081(12) 0.033(7) 0.004(7) -0.004(6) -0.006(7)
C411 0.068(12) 0.048(6) 0.021(6) 0.009(4) -0.009(6) -0.008(6)
C412 0.046(6) 0.046(6) 0.031(5) 0.019(4) -0.018(4) -0.009(5)
C47B 0.048(8) 0.065(10) 0.031(5) -0.014(6) -0.011(5) 0.021(7)
C48B 0.041(8) 0.058(9) 0.070(8) -0.006(7) -0.014(7) 0.020(6)
C49B 0.074(16) 0.125(18) 0.062(13) -0.008(11) -0.006(11) 0.032(13)
C413 0.067(13) 0.10(2) 0.049(12) -0.008(12) -0.009(11) 0.010(13)
C414 0.025(11) 0.17(2) 0.055(13) 0.045(13) -0.004(9) 0.000(10)
C415 0.067(11) 0.096(13) 0.027(6) 0.029(8) -0.007(6) -0.015(9)
C51 0.036(2) 0.0234(17) 0.0162(14) -0.0006(12) -0.0033(13) -0.0050(13)
C52 0.038(2) 0.046(2) 0.0265(18) 0.0090(16) -0.0078(16) -0.0102(17)
C53 0.038(2) 0.048(2) 0.034(2) 0.0038(17) 0.0027(17) -0.0144(18)
C54 0.047(3) 0.031(2) 0.0244(17) 0.0014(14) 0.0032(16) -0.0052(16)
C55 0.043(2) 0.0329(19) 0.0181(15) -0.0013(13) -0.0074(15) -0.0034(15)
C56 0.033(2) 0.0240(17) 0.0209(15) -0.0054(12) -0.0052(14) -0.0026(13)
C57 0.040(2) 0.035(2) 0.0318(19) -0.0026(16) 0.0000(17) -0.0094(16)
C58 0.046(3) 0.094(4) 0.031(2) 0.004(2) -0.003(2) -0.026(3)
C59 0.040(3) 0.129(5) 0.051(3) 0.003(3) -0.012(2) -0.025(3)
C510 0.045(3) 0.084(4) 0.050(3) 0.000(3) 0.007(2) -0.027(3)
C511 0.052(3) 0.083(4) 0.048(3) 0.002(3) 0.007(2) -0.027(3)
C512 0.045(3) 0.075(3) 0.041(2) 0.005(2) -0.002(2) -0.015(2)
C61 0.051(3) 0.0209(17) 0.0275(18) 0.0005(14) -0.0172(17) -0.0040(15)
C62 0.061(3) 0.0278(19) 0.0308(19) -0.0031(15) -0.0186(19) -0.0082(18)
C63 0.054(3) 0.032(2) 0.046(2) 0.0014(17) -0.025(2) -0.0121(18)
C64 0.067(3) 0.027(2) 0.045(2) -0.0029(17) -0.032(2) -0.0081(19)
C65 0.064(3) 0.027(2) 0.039(2) -0.0097(16) -0.030(2) 0.0010(18)
C66 0.047(2) 0.0222(18) 0.0320(19) -0.0047(14) -0.0173(17) 0.0035(15)
C67 0.037(2) 0.043(2) 0.033(2) -0.0029(17) -0.0073(17) 0.0096(17)
C68 0.045(3) 0.084(4) 0.045(3) -0.032(2) 0.000(2) -0.010(2)
C69 0.043(3) 0.104(4) 0.045(3) -0.026(3) 0.004(2) -0.008(3)
C610 0.055(3) 0.056(3) 0.054(3) -0.004(2) 0.005(2) 0.010(2)
C611 0.101(5) 0.044(3) 0.058(3) -0.001(2) 0.012(3) -0.013(3)
C612 0.090(4) 0.034(2) 0.045(3) -0.008(2) 0.010(3) -0.005(2)
C71 0.036(2) 0.0214(16) 0.0141(14) -0.0010(11) -0.0003(13) -0.0048(13)
C72 0.040(2) 0.0303(19) 0.0241(17) 0.0012(14) -0.0037(15) -0.0073(15)
C73 0.039(2) 0.041(2) 0.0292(19) 0.0044(16) -0.0073(17) 0.0026(17)
C74 0.062(3) 0.0217(19) 0.038(2) 0.0024(16) 0.001(2) 0.0025(17)
C75 0.055(3) 0.028(2) 0.038(2) 0.0043(16) -0.0052(19) -0.0188(18)
C76 0.032(2) 0.036(2) 0.0251(17) 0.0035(15) -0.0029(15) -0.0071(15)
C77A 0.032(5) 0.036(6) 0.050(5) -0.011(4) 0.010(4) -0.014(4)
C78A 0.033(6) 0.048(6) 0.142(12) -0.032(7) 0.006(6) -0.022(5)
C79A 0.045(8) 0.079(9) 0.070(8) -0.003(7) -0.012(6) -0.011(6)
C710 0.019(8) 0.088(13) 0.113(15) -0.053(10) -0.003(8) 0.003(7)
C711 0.042(7) 0.060(7) 0.056(7) -0.022(5) -0.015(5) 0.002(5)
C712 0.036(5) 0.028(6) 0.044(5) -0.010(4) -0.003(4) -0.002(4)
C77B 0.033(5) 0.026(6) 0.038(5) -0.008(4) -0.003(4) 0.001(4)
C78B 0.034(7) 0.050(7) 0.085(9) 0.012(6) 0.004(6) -0.012(5)
C79B 0.029(7) 0.100(11) 0.113(13) -0.047(9) -0.005(7) -0.012(7)
C713 0.051(10) 0.049(7) 0.022(5) -0.012(5) -0.013(5) -0.006(6)
C714 0.025(6) 0.080(9) 0.108(12) -0.008(8) -0.017(7) -0.004(6)
C715 0.042(6) 0.040(6) 0.070(7) -0.004(6) -0.014(5) -0.008(5)
C1S 0.070(5) 0.120(6) 0.063(4) -0.014(4) 0.002(3) -0.024(4)
C2S 0.057(4) 0.132(6) 0.049(3) -0.016(4) 0.002(3) -0.014(4)
C3S 0.062(4) 0.149(7) 0.052(4) -0.025(4) -0.004(3) -0.015(4)

loop_
_atom_type_symbol
_atom_type_description
_atom_type_scat_dispersion_real
_atom_type_scat_dispersion_imag
_atom_type_scat_source
C C 0.0033 0.0016 'International Tables Vol C Tables 4.2.6.8 and 6.1.1.4'
H H 0.0000 0.0000 'International Tables Vol C Tables 4.2.6.8 and 6.1.1.4'
N N 0.0061 0.0033 'International Tables Vol C Tables 4.2.6.8 and 6.1.1.4'
O O 0.0106 0.0060 'International Tables Vol C Tables 4.2.6.8 and 6.1.1.4'
Te Te -0.5308 1.6751 'International Tables Vol C Tables 4.2.6.8 and 6.1.1.4'

loop_
_geom_angle_atom_site_label_1
_geom_angle_atom_site_label_2
_geom_angle_atom_site_label_3
_geom_angle
_geom_angle_site_symmetry_1
_geom_angle_site_symmetry_3
_geom_angle_publ_flag
O1 Te1 O12 87.18(9) . . ?
O1 Te1 O17 83.24(9) . . ?
O12 Te1 O17 90.68(8) . . ?
O1 Te1 O14 82.89(9) . . ?
O12 Te1 O14 87.39(8) . . ?
O17 Te1 O14 166.07(9) . . ?
O1 Te1 O15 85.79(9) . . ?
O12 Te1 O15 172.96(10) . . ?
O17 Te1 O15 88.22(8) . . ?
O14 Te1 O15 92.00(8) . . ?
O12 Te2 O27 93.11(10) . . ?
O12 Te2 C21 92.56(12) . . ?
O27 Te2 C21 86.92(11) . . ?
O12 Te2 O23 83.14(10) . . ?
O27 Te2 O23 168.32(10) . . ?
C21 Te2 O23 82.22(11) . . ?
O12 Te2 N22 151.66(9) . . ?
O27 Te2 N22 102.77(9) . . ?
C21 Te2 N22 65.45(12) . . ?
O23 Te2 N22 76.59(9) . . ?
O12 Te2 O1 63.38(8) . . ?
O27 Te2 O1 74.80(7) . . ?
C21 Te2 O1 148.21(11) . . ?
O23 Te2 O1 112.83(7) . . ?
N22 Te2 O1 143.39(8) . . ?
O23 Te3 O34 98.63(12) . . ?
O23 Te3 C31 97.82(11) . . ?
O34 Te3 C31 92.51(13) . . ?
O23 Te3 N32 88.72(10) . . ?
O34 Te3 N32 158.45(10) . . ?
C31 Te3 N32 66.33(12) . . ?
O14 Te4 O45 90.80(10) . . ?
O14 Te4 C41 90.79(10) . . ?
O45 Te4 C41 86.66(10) . . ?
O14 Te4 O34 84.14(10) . . ?
O45 Te4 O34 172.42(11) . . ?
C41 Te4 O34 87.78(10) . . ?
O14 Te4 O1 68.05(8) . . ?
O45 Te4 O1 85.35(8) . . ?
C41 Te4 O1 157.21(9) . . ?
O34 Te4 O1 97.91(8) . . ?
O15 Te5 O45 92.45(10) . . ?
O15 Te5 C51 93.17(12) . . ?
O45 Te5 C51 84.23(11) . . ?
O15 Te5 O56 82.50(9) . . ?
O45 Te5 O56 166.46(10) . . ?
C51 Te5 O56 83.52(11) . . ?
O15 Te5 N52 152.47(9) . . ?
O45 Te5 N52 101.79(9) . . ?
C51 Te5 N52 65.40(12) . . ?
O56 Te5 N52 78.23(9) . . ?
O56 Te6 O67 97.25(11) . . ?
O56 Te6 C61 94.65(12) . . ?
O67 Te6 C61 92.18(13) . . ?
O56 Te6 N62 85.82(10) . . ?
O67 Te6 N62 159.42(11) . . ?
C61 Te6 N62 67.26(14) . . ?
O17 Te7 O27 88.38(10) . . ?
O17 Te7 C71 90.80(9) . . ?
O27 Te7 C71 86.74(9) . . ?
O17 Te7 O67 84.02(10) . . ?
O27 Te7 O67 171.80(11) . . ?
C71 Te7 O67 90.28(9) . . ?
O17 Te7 O1 69.75(8) . . ?
O27 Te7 O1 83.87(8) . . ?
C71 Te7 O1 158.56(8) . . ?
O67 Te7 O1 96.34(8) . . ?
Te1 O1 Te7 94.30(9) . . ?
Te1 O1 Te4 93.50(8) . . ?
Te7 O1 Te4 172.05(11) . . ?
Te1 O1 Te2 87.59(8) . . ?
Te7 O1 Te2 78.27(5) . . ?
Te4 O1 Te2 103.59(7) . . ?
Te2 O12 Te1 120.26(12) . . ?
Te4 O14 Te1 113.91(11) . . ?
Te5 O15 Te1 122.65(12) . . ?
Te7 O17 Te1 112.01(11) . . ?
Te3 O23 Te2 118.37(11) . . ?
Te2 O27 Te7 122.89(11) . . ?
Te3 O34 Te4 126.18(13) . . ?
Te4 O45 Te5 123.75(11) . . ?
Te6 O56 Te5 114.24(10) . . ?
Te6 O67 Te7 128.03(14) . . ?
N22 N21 C26 114.3(3) . . ?
N21 N22 C27 115.9(3) . . ?
N21 N22 Te2 111.5(2) . . ?
C27 N22 Te2 132.1(2) . . ?
N32 N31 C36 113.8(3) . . ?
N31 N32 C37 115.4(3) . . ?
N31 N32 Te3 110.9(2) . . ?
C37 N32 Te3 129.9(2) . . ?
N42A N41A C46 112.5(9) . . ?
N41A N42A C47A 113.6(8) . . ?
N42B N41B C46 106.0(14) . . ?
N41B N42B C47B 113.6(16) . . ?
N52 N51 C56 115.2(3) . . ?
N51 N52 C57 115.3(3) . . ?
N51 N52 Te5 109.7(2) . . ?
C57 N52 Te5 134.6(2) . . ?
N61 N62 C67 116.9(3) . . ?
N61 N62 Te6 112.6(3) . . ?
C67 N62 Te6 129.3(3) . . ?
N62 N61 C66 113.3(3) . . ?
N72A N71A C76 112.4(8) . . ?
N71A N72A C77A 112.5(8) . . ?
N71B N72B C77B 112.6(8) . . ?
N72B N71B C76 108.2(9) . . ?
C22 C21 C26 118.8(3) . . ?
C22 C21 Te2 117.4(2) . . ?
C26 C21 Te2 123.8(3) . . ?
C21 C22 C23 121.4(4) . . ?
C21 C22 H22A 119.3 . . ?
C23 C22 H22A 119.3 . . ?
C24 C23 C22 119.7(4) . . ?
C24 C23 H23A 120.2 . . ?
C22 C23 H23A 120.2 . . ?
C23 C24 C25 119.9(4) . . ?
C23 C24 H24A 120.0 . . ?
C25 C24 H24A 120.0 . . ?
C24 C25 C26 120.6(3) . . ?
C24 C25 H25A 119.7 . . ?
C26 C25 H25A 119.7 . . ?
C21 C26 C25 119.6(4) . . ?
C21 C26 N21 124.8(3) . . ?
C25 C26 N21 115.6(3) . . ?
C212 C27 C28 117.9(5) . . ?
C212 C27 N22 118.2(4) . . ?
C28 C27 N22 123.9(4) . . ?
C27 C28 C29 120.7(6) . . ?
C27 C28 H28A 119.7 . . ?
C29 C28 H28A 119.7 . . ?
C210 C29 C28 120.9(6) . . ?
C210 C29 H29A 119.6 . . ?
C28 C29 H29A 119.6 . . ?
C211 C210 C29 118.7(5) . . ?
C211 C210 H21A 120.7 . . ?
C29 C210 H21A 120.7 . . ?
C210 C211 C212 120.1(5) . . ?
C210 C211 H21B 119.9 . . ?
C212 C211 H21B 119.9 . . ?
C27 C212 C211 121.6(5) . . ?
C27 C212 H21C 119.2 . . ?
C211 C212 H21C 119.2 . . ?
C32 C31 C36 119.6(3) . . ?
C32 C31 Te3 118.3(3) . . ?
C36 C31 Te3 122.0(3) . . ?
C31 C32 C33 120.2(4) . . ?
C31 C32 H32A 119.9 . . ?
C33 C32 H32A 119.9 . . ?
C34 C33 C32 119.9(4) . . ?
C34 C33 H33A 120.0 . . ?
C32 C33 H33A 120.0 . . ?
C35 C34 C33 120.6(4) . . ?
C35 C34 H34A 119.7 . . ?
C33 C34 H34A 119.7 . . ?
C34 C35 C36 120.6(4) . . ?
C34 C35 H35A 119.7 . . ?
C36 C35 H35A 119.7 . . ?
N31 C36 C35 116.8(3) . . ?
N31 C36 C31 124.2(3) . . ?
C35 C36 C31 119.0(4) . . ?
C312 C37 C38 121.4(4) . . ?
C312 C37 N32 115.9(4) . . ?
C38 C37 N32 122.6(4) . . ?
C39 C38 C37 118.5(5) . . ?
C39 C38 H38A 120.7 . . ?
C37 C38 H38A 120.7 . . ?
C310 C39 C38 120.6(5) . . ?
C310 C39 H39A 119.7 . . ?
C38 C39 H39A 119.7 . . ?
C39 C310 C311 121.3(6) . . ?
C39 C310 H31A 119.4 . . ?
C311 C310 H31A 119.4 . . ?
C310 C311 C312 120.7(6) . . ?
C310 C311 H31B 119.6 . . ?
C312 C311 H31B 119.6 . . ?
C37 C312 C311 117.5(5) . . ?
C37 C312 H31C 121.2 . . ?
C311 C312 H31C 121.2 . . ?
C42 C41 C46 120.0 . . ?
C42 C41 Te4 122.05(14) . . ?
C46 C41 Te4 117.77(14) . . ?
C43 C42 C41 120.0 . . ?
C43 C42 H42A 120.0 . . ?
C41 C42 H42A 120.0 . . ?
C42 C43 C44 120.0 . . ?
C42 C43 H43A 120.0 . . ?
C44 C43 H43A 120.0 . . ?
C43 C44 C45 120.0 . . ?
C43 C44 H44A 120.0 . . ?
C45 C44 H44A 120.0 . . ?
C46 C45 C44 120.0 . . ?
C46 C45 H45A 120.0 . . ?
C44 C45 H45A 120.0 . . ?
N41B C46 C45 100.5(6) . . ?
N41B C46 C41 139.1(6) . . ?
C45 C46 C41 120.0 . . ?
N41B C46 N41A 30.0(6) . . ?
C45 C46 N41A 130.5(5) . . ?
C41 C46 N41A 109.3(5) . . ?
N42A C47A C48A 115.6(6) . . ?
N42A C47A C412 124.2(6) . . ?
C48A C47A C412 120.0 . . ?
C47A C48A C49A 120.0 . . ?
C47A C48A H48A 120.0 . . ?
C49A C48A H48A 120.0 . . ?
C410 C49A C48A 120.0 . . ?
C410 C49A H49A 120.0 . . ?
C48A C49A H49A 120.0 . . ?
C49A C410 C411 120.0 . . ?
C49A C410 H41A 120.0 . . ?
C411 C410 H41A 120.0 . . ?
C412 C411 C410 120.0 . . ?
C412 C411 H41B 120.0 . . ?
C410 C411 H41B 120.0 . . ?
C411 C412 C47A 120.0 . . ?
C411 C412 H41C 120.0 . . ?
C47A C412 H41C 120.0 . . ?
C48B C47B C415 120.0 . . ?
C48B C47B N42B 123.1(11) . . ?
C415 C47B N42B 116.8(10) . . ?
C49B C48B C47B 120.0 . . ?
C49B C48B H48B 120.0 . . ?
C47B C48B H48B 120.0 . . ?
C48B C49B C413 120.0 . . ?
C48B C49B H49B 120.0 . . ?
C413 C49B H49B 120.0 . . ?
C414 C413 C49B 120.0 . . ?
C414 C413 H41D 120.0 . . ?
C49B C413 H41D 120.0 . . ?
C413 C414 C415 120.0 . . ?
C413 C414 H41E 120.0 . . ?
C415 C414 H41E 120.0 . . ?
C414 C415 C47B 120.0 . . ?
C414 C415 H41F 120.0 . . ?
C47B C415 H41F 120.0 . . ?
C52 C51 C56 118.9(3) . . ?
C52 C51 Te5 117.1(2) . . ?
C56 C51 Te5 123.9(3) . . ?
C51 C52 C53 120.9(4) . . ?
C51 C52 H52A 119.6 . . ?
C53 C52 H52A 119.6 . . ?
C54 C53 C52 119.9(4) . . ?
C54 C53 H53A 120.1 . . ?
C52 C53 H53A 120.1 . . ?
C53 C54 C55 120.4(3) . . ?
C53 C54 H54A 119.8 . . ?
C55 C54 H54A 119.8 . . ?
C54 C55 C56 119.9(3) . . ?
C54 C55 H55A 120.0 . . ?
C56 C55 H55A 120.0 . . ?
C51 C56 C55 120.0(3) . . ?
C51 C56 N51 125.0(3) . . ?
C55 C56 N51 115.0(3) . . ?
C58 C57 C512 119.6(4) . . ?
C58 C57 N52 123.2(4) . . ?
C512 C57 N52 117.0(4) . . ?
C57 C58 C59 119.5(4) . . ?
C57 C58 H58A 120.3 . . ?
C59 C58 H58A 120.3 . . ?
C510 C59 C58 121.6(5) . . ?
C510 C59 H59A 119.2 . . ?
C58 C59 H59A 119.2 . . ?
C59 C510 C511 119.1(5) . . ?
C59 C510 H51A 120.4 . . ?
C511 C510 H51A 120.4 . . ?
C512 C511 C510 119.7(5) . . ?
C512 C511 H51B 120.2 . . ?
C510 C511 H51B 120.2 . . ?
C511 C512 C57 120.4(4) . . ?
C511 C512 H51C 119.8 . . ?
C57 C512 H51C 119.8 . . ?
C62 C61 C66 120.3(4) . . ?
C62 C61 Te6 119.0(3) . . ?
C66 C61 Te6 120.7(3) . . ?
C61 C62 C63 120.3(4) . . ?
C61 C62 H62A 119.8 . . ?
C63 C62 H62A 119.8 . . ?
C64 C63 C62 119.3(5) . . ?
C64 C63 H63A 120.3 . . ?
C62 C63 H63A 120.3 . . ?
C65 C64 C63 121.1(4) . . ?
C65 C64 H64A 119.4 . . ?
C63 C64 H64A 119.4 . . ?
C64 C65 C66 120.0(4) . . ?
C64 C65 H65A 120.0 . . ?
C66 C65 H65A 120.0 . . ?
C61 C66 N61 124.4(4) . . ?
C61 C66 C65 118.8(4) . . ?
N61 C66 C65 116.7(4) . . ?
C612 C67 C68 119.2(5) . . ?
C612 C67 N62 117.1(4) . . ?
C68 C67 N62 123.7(4) . . ?
C69 C68 C67 119.1(5) . . ?
C69 C68 H68A 120.5 . . ?
C67 C68 H68A 120.5 . . ?
C610 C69 C68 121.9(5) . . ?
C610 C69 H69A 119.1 . . ?
C68 C69 H69A 119.1 . . ?
C69 C610 C611 119.9(6) . . ?
C69 C610 H61A 120.1 . . ?
C611 C610 H61A 120.1 . . ?
C610 C611 C612 119.3(5) . . ?
C610 C611 H61B 120.4 . . ?
C612 C611 H61B 120.4 . . ?
C67 C612 C611 120.7(5) . . ?
C67 C612 H61C 119.6 . . ?
C611 C612 H61C 119.6 . . ?
C72 C71 C76 120.0 . . ?
C72 C71 Te7 118.60(12) . . ?
C76 C71 Te7 121.38(12) . . ?
C71 C72 C73 120.0 . . ?
C71 C72 H72A 120.0 . . ?
C73 C72 H72A 120.0 . . ?
C72 C73 C74 120.0 . . ?
C72 C73 H73A 120.0 . . ?
C74 C73 H73A 120.0 . . ?
C75 C74 C73 120.0 . . ?
C75 C74 H74A 120.0 . . ?
C73 C74 H74A 120.0 . . ?
C74 C75 C76 120.0 . . ?
C74 C75 H75A 120.0 . . ?
C76 C75 H75A 120.0 . . ?
C75 C76 C71 120.0 . . ?
C75 C76 N71B 106.0(4) . . ?
C71 C76 N71B 133.9(4) . . ?
C75 C76 N71A 131.9(4) . . ?
C71 C76 N71A 107.9(4) . . ?
N71B C76 N71A 26.9(3) . . ?
C78A C77A C712 120.0 . . ?
C78A C77A N72A 116.3(6) . . ?
C712 C77A N72A 123.6(6) . . ?
C79A C78A C77A 120.0 . . ?
C79A C78A H78A 120.0 . . ?
C77A C78A H78A 120.0 . . ?
C78A C79A C710 120.0 . . ?
C78A C79A H79A 120.0 . . ?
C710 C79A H79A 120.0 . . ?
C79A C710 C711 120.0 . . ?
C79A C710 H71A 120.0 . . ?
C711 C710 H71A 120.0 . . ?
C712 C711 C710 120.0 . . ?
C712 C711 H71B 120.0 . . ?
C710 C711 H71B 120.0 . . ?
C711 C712 C77A 120.0 . . ?
C711 C712 H71C 120.0 . . ?
C77A C712 H71C 120.0 . . ?
C78B C77B C715 120.0 . . ?
C78B C77B N72B 122.7(7) . . ?
C715 C77B N72B 117.2(7) . . ?
C77B C78B C79B 120.0 . . ?
C77B C78B H78B 120.0 . . ?
C79B C78B H78B 120.0 . . ?
C713 C79B C78B 120.0 . . ?
C713 C79B H79B 120.0 . . ?
C78B C79B H79B 120.0 . . ?
C79B C713 C714 120.0 . . ?
C79B C713 H71D 120.0 . . ?
C714 C713 H71D 120.0 . . ?
C715 C714 C713 120.0 . . ?
C715 C714 H71E 120.0 . . ?
C713 C714 H71E 120.0 . . ?
C714 C715 C77B 120.0 . . ?
C714 C715 H71F 120.0 . . ?
C77B C715 H71F 120.0 . . ?
C2S C1S C3S 119.7(7) . 2_657 ?
C2S C1S H1SA 120.2 . . ?
C3S C1S H1SA 120.2 2_657 . ?
C3S C2S C1S 121.6(6) . . ?
C3S C2S H2SA 119.2 . . ?
C1S C2S H2SA 119.2 . . ?
C2S C3S C1S 118.7(7) . 2_657 ?
C2S C3S H3SA 120.6 . . ?
C1S C3S H3SA 120.6 2_657 . ?

loop_
_geom_bond_atom_site_label_1
_geom_bond_atom_site_label_2
_geom_bond_distance
_geom_bond_site_symmetry_2
_geom_bond_publ_flag
Te1 O1 1.876(2) . ?
Te1 O12 2.063(2) . ?
Te1 O17 2.083(2) . ?
Te1 O14 2.084(2) . ?
Te1 O15 2.106(2) . ?
Te2 O12 1.911(2) . ?
Te2 O27 1.989(2) . ?
Te2 C21 2.133(3) . ?
Te2 O23 2.249(2) . ?
Te2 N22 2.789(3) . ?
Te2 O1 2.972(2) . ?
Te3 O23 1.863(2) . ?
Te3 O34 1.874(3) . ?
Te3 C31 2.130(3) . ?
Te3 N32 2.736(3) . ?
Te4 O14 1.903(2) . ?
Te4 O45 1.987(2) . ?
Te4 C41 2.1251(19) . ?
Te4 O34 2.230(2) . ?
Te4 O1 2.655(2) . ?
Te5 O15 1.913(2) . ?
Te5 O45 1.995(2) . ?
Te5 C51 2.128(3) . ?
Te5 O56 2.193(2) . ?
Te5 N52 2.815(3) . ?
Te6 O56 1.873(2) . ?
Te6 O67 1.891(3) . ?
Te6 C61 2.141(4) . ?
Te6 N62 2.666(3) . ?
Te7 O17 1.910(2) . ?
Te7 O27 2.023(2) . ?
Te7 C71 2.1331(15) . ?
Te7 O67 2.174(2) . ?
Te7 O1 2.592(2) . ?
N21 N22 1.246(4) . ?
N21 C26 1.403(5) . ?
N22 C27 1.422(5) . ?
N31 N32 1.254(4) . ?
N31 C36 1.403(5) . ?
N32 C37 1.418(5) . ?
N41A N42A 1.255(14) . ?
N41A C46 1.501(11) . ?
N42A C47A 1.373(10) . ?
N41B N42B 1.21(2) . ?
N41B C46 1.320(16) . ?
N42B C47B 1.40(2) . ?
N51 N52 1.241(4) . ?
N51 C56 1.401(5) . ?
N52 C57 1.411(5) . ?
N62 N61 1.258(5) . ?
N62 C67 1.418(6) . ?
N61 C66 1.404(6) . ?
N71A N72A 1.256(11) . ?
N71A C76 1.447(9) . ?
N72A C77A 1.433(11) . ?
N72B N71B 1.263(12) . ?
N72B C77B 1.438(11) . ?
N71B C76 1.441(12) . ?
C21 C22 1.369(5) . ?
C21 C26 1.401(5) . ?
C22 C23 1.402(5) . ?
C22 H22A 0.9300 . ?
C23 C24 1.373(6) . ?
C23 H23A 0.9300 . ?
C24 C25 1.376(6) . ?
C24 H24A 0.9300 . ?
C25 C26 1.403(5) . ?
C25 H25A 0.9300 . ?
C27 C212 1.342(6) . ?
C27 C28 1.354(6) . ?
C28 C29 1.385(8) . ?
C28 H28A 0.9300 . ?
C29 C210 1.356(8) . ?
C29 H29A 0.9300 . ?
C210 C211 1.333(8) . ?
C210 H21A 0.9300 . ?
C211 C212 1.400(8) . ?
C211 H21B 0.9300 . ?
C212 H21C 0.9300 . ?
C31 C32 1.381(5) . ?
C31 C36 1.411(5) . ?
C32 C33 1.413(5) . ?
C32 H32A 0.9300 . ?
C33 C34 1.373(6) . ?
C33 H33A 0.9300 . ?
C34 C35 1.372(6) . ?
C34 H34A 0.9300 . ?
C35 C36 1.410(5) . ?
C35 H35A 0.9300 . ?
C37 C312 1.362(7) . ?
C37 C38 1.407(6) . ?
C38 C39 1.378(7) . ?
C38 H38A 0.9300 . ?
C39 C310 1.344(8) . ?
C39 H39A 0.9300 . ?
C310 C311 1.355(9) . ?
C310 H31A 0.9300 . ?
C311 C312 1.413(8) . ?
C311 H31B 0.9300 . ?
C312 H31C 0.9300 . ?
C41 C42 1.3900 . ?
C41 C46 1.3900 . ?
C42 C43 1.3900 . ?
C42 H42A 0.9300 . ?
C43 C44 1.3900 . ?
C43 H43A 0.9300 . ?
C44 C45 1.3900 . ?
C44 H44A 0.9300 . ?
C45 C46 1.3900 . ?
C45 H45A 0.9300 . ?
C47A C48A 1.3900 . ?
C47A C412 1.3900 . ?
C48A C49A 1.3900 . ?
C48A H48A 0.9300 . ?
C49A C410 1.3900 . ?
C49A H49A 0.9300 . ?
C410 C411 1.3900 . ?
C410 H41A 0.9300 . ?
C411 C412 1.3900 . ?
C411 H41B 0.9300 . ?
C412 H41C 0.9300 . ?
C47B C48B 1.3900 . ?
C47B C415 1.3900 . ?
C48B C49B 1.3900 . ?
C48B H48B 0.9300 . ?
C49B C413 1.3900 . ?
C49B H49B 0.9300 . ?
C413 C414 1.3900 . ?
C413 H41D 0.9300 . ?
C414 C415 1.3900 . ?
C414 H41E 0.9300 . ?
C415 H41F 0.9300 . ?
C51 C52 1.382(5) . ?
C51 C56 1.392(4) . ?
C52 C53 1.390(5) . ?
C52 H52A 0.9300 . ?
C53 C54 1.370(5) . ?
C53 H53A 0.9300 . ?
C54 C55 1.378(6) . ?
C54 H54A 0.9300 . ?
C55 C56 1.398(5) . ?
C55 H55A 0.9300 . ?
C57 C58 1.375(6) . ?
C57 C512 1.387(6) . ?
C58 C59 1.384(7) . ?
C58 H58A 0.9300 . ?
C59 C510 1.365(7) . ?
C59 H59A 0.9300 . ?
C510 C511 1.392(7) . ?
C510 H51A 0.9300 . ?
C511 C512 1.384(7) . ?
C511 H51B 0.9300 . ?
C512 H51C 0.9300 . ?
C61 C62 1.363(6) . ?
C61 C66 1.398(5) . ?
C62 C63 1.412(5) . ?
C62 H62A 0.9300 . ?
C63 C64 1.370(6) . ?
C63 H63A 0.9300 . ?
C64 C65 1.365(7) . ?
C64 H64A 0.9300 . ?
C65 C66 1.413(5) . ?
C65 H65A 0.9300 . ?
C67 C612 1.384(7) . ?
C67 C68 1.386(6) . ?
C68 C69 1.386(8) . ?
C68 H68A 0.9300 . ?
C69 C610 1.346(8) . ?
C69 H69A 0.9300 . ?
C610 C611 1.385(7) . ?
C610 H61A 0.9300 . ?
C611 C612 1.386(8) . ?
C611 H61B 0.9300 . ?
C612 H61C 0.9300 . ?
C71 C72 1.3900 . ?
C71 C76 1.3900 . ?
C72 C73 1.3900 . ?
C72 H72A 0.9300 . ?
C73 C74 1.3900 . ?
C73 H73A 0.9300 . ?
C74 C75 1.3900 . ?
C74 H74A 0.9300 . ?
C75 C76 1.3900 . ?
C75 H75A 0.9300 . ?
C77A C78A 1.3900 . ?
C77A C712 1.3900 . ?
C78A C79A 1.3900 . ?
C78A H78A 0.9300 . ?
C79A C710 1.3900 . ?
C79A H79A 0.9300 . ?
C710 C711 1.3900 . ?
C710 H71A 0.9300 . ?
C711 C712 1.3900 . ?
C711 H71B 0.9300 . ?
C712 H71C 0.9300 . ?
C77B C78B 1.3900 . ?
C77B C715 1.3900 . ?
C78B C79B 1.3900 . ?
C78B H78B 0.9300 . ?
C79B C713 1.3900 . ?
C79B H79B 0.9300 . ?
C713 C714 1.3900 . ?
C713 H71D 0.9300 . ?
C714 C715 1.3900 . ?
C714 H71E 0.9300 . ?
C715 H71F 0.9300 . ?
C1S C2S 1.371(9) . ?
C1S C3S 1.401(9) 2_657 ?
C1S H1SA 0.9300 . ?
C2S C3S 1.361(10) . ?
C2S H2SA 0.9300 . ?
C3S C1S 1.401(9) 2_657 ?
C3S H3SA 0.9300 . ?

loop_
_geom_torsion_atom_site_label_1
_geom_torsion_atom_site_label_2
_geom_torsion_atom_site_label_3
_geom_torsion_atom_site_label_4
_geom_torsion
_geom_torsion_site_symmetry_1
_geom_torsion_site_symmetry_2
_geom_torsion_site_symmetry_3
_geom_torsion_site_symmetry_4
_geom_torsion_publ_flag
O12 Te1 O1 Te7 -85.57(8) . . . . ?
O17 Te1 O1 Te7 5.45(7) . . . . ?
O14 Te1 O1 Te7 -173.29(8) . . . . ?
O15 Te1 O1 Te7 94.16(8) . . . . ?
O12 Te1 O1 Te4 95.95(8) . . . . ?
O17 Te1 O1 Te4 -173.03(8) . . . . ?
O14 Te1 O1 Te4 8.23(7) . . . . ?
O15 Te1 O1 Te4 -84.32(8) . . . . ?
O12 Te1 O1 Te2 -7.53(7) . . . . ?
O17 Te1 O1 Te2 83.49(7) . . . . ?
O14 Te1 O1 Te2 -95.25(7) . . . . ?
O15 Te1 O1 Te2 172.20(7) . . . . ?
O17 Te7 O1 Te1 -6.29(8) . . . . ?
O27 Te7 O1 Te1 84.24(10) . . . . ?
C71 Te7 O1 Te1 19.7(2) . . . . ?
O67 Te7 O1 Te1 -87.51(10) . . . . ?
O17 Te7 O1 Te4 162.7(7) . . . . ?
O27 Te7 O1 Te4 -106.8(7) . . . . ?
C71 Te7 O1 Te4 -171.3(6) . . . . ?
O67 Te7 O1 Te4 81.4(7) . . . . ?
O17 Te7 O1 Te2 -92.93(8) . . . . ?
O27 Te7 O1 Te2 -2.39(8) . . . . ?
C71 Te7 O1 Te2 -66.9(2) . . . . ?
O67 Te7 O1 Te2 -174.15(8) . . . . ?
O14 Te4 O1 Te1 -9.65(8) . . . . ?
O45 Te4 O1 Te1 83.09(10) . . . . ?
C41 Te4 O1 Te1 13.3(3) . . . . ?
O34 Te4 O1 Te1 -90.03(10) . . . . ?
O14 Te4 O1 Te7 -179(100) . . . . ?
O45 Te4 O1 Te7 -85.9(7) . . . . ?
C41 Te4 O1 Te7 -155.7(6) . . . . ?
O34 Te4 O1 Te7 101.0(7) . . . . ?
O14 Te4 O1 Te2 78.71(9) . . . . ?
O45 Te4 O1 Te2 171.45(10) . . . . ?
C41 Te4 O1 Te2 101.6(2) . . . . ?
O34 Te4 O1 Te2 -1.66(10) . . . . ?
O12 Te2 O1 Te1 9.09(9) . . . . ?
O27 Te2 O1 Te1 -92.39(10) . . . . ?
C21 Te2 O1 Te1 -35.4(2) . . . . ?
O23 Te2 O1 Te1 78.24(11) . . . . ?
N22 Te2 O1 Te1 176.56(11) . . . . ?
O12 Te2 O1 Te7 104.00(9) . . . . ?
O27 Te2 O1 Te7 2.51(8) . . . . ?
C21 Te2 O1 Te7 59.5(2) . . . . ?
O23 Te2 O1 Te7 173.15(9) . . . . ?
N22 Te2 O1 Te7 -88.54(13) . . . . ?
O12 Te2 O1 Te4 -83.93(10) . . . . ?
O27 Te2 O1 Te4 174.59(11) . . . . ?
C21 Te2 O1 Te4 -128.38(18) . . . . ?
O23 Te2 O1 Te4 -14.78(12) . . . . ?
N22 Te2 O1 Te4 83.54(14) . . . . ?
O27 Te2 O12 Te1 61.71(13) . . . . ?
C21 Te2 O12 Te1 148.76(14) . . . . ?
O23 Te2 O12 Te1 -129.40(13) . . . . ?
N22 Te2 O12 Te1 -173.75(14) . . . . ?
O1 Te2 O12 Te1 -9.57(9) . . . . ?
O1 Te1 O12 Te2 13.64(13) . . . . ?
O17 Te1 O12 Te2 -69.56(13) . . . . ?
O14 Te1 O12 Te2 96.64(13) . . . . ?
O15 Te1 O12 Te2 11.4(8) . . . . ?
O45 Te4 O14 Te1 -75.18(11) . . . . ?
C41 Te4 O14 Te1 -161.84(11) . . . . ?
O34 Te4 O14 Te1 110.47(12) . . . . ?
O1 Te4 O14 Te1 9.49(8) . . . . ?
O1 Te1 O14 Te4 -12.59(11) . . . . ?
O12 Te1 O14 Te4 -100.08(12) . . . . ?
O17 Te1 O14 Te4 -17.8(4) . . . . ?
O15 Te1 O14 Te4 72.91(12) . . . . ?
O45 Te5 O15 Te1 59.42(14) . . . . ?
C51 Te5 O15 Te1 143.78(14) . . . . ?
O56 Te5 O15 Te1 -133.19(14) . . . . ?
N52 Te5 O15 Te1 -178.95(14) . . . . ?
O1 Te1 O15 Te5 17.16(13) . . . . ?
O12 Te1 O15 Te5 19.4(8) . . . . ?
O17 Te1 O15 Te5 100.51(14) . . . . ?
O14 Te1 O15 Te5 -65.56(14) . . . . ?
O27 Te7 O17 Te1 -77.96(11) . . . . ?
C71 Te7 O17 Te1 -164.68(10) . . . . ?
O67 Te7 O17 Te1 105.13(11) . . . . ?
O1 Te7 O17 Te1 6.10(8) . . . . ?
O1 Te1 O17 Te7 -7.97(11) . . . . ?
O12 Te1 O17 Te7 79.11(11) . . . . ?
O14 Te1 O17 Te7 -2.8(4) . . . . ?
O15 Te1 O17 Te7 -93.94(11) . . . . ?
O34 Te3 O23 Te2 58.78(16) . . . . ?
C31 Te3 O23 Te2 152.53(16) . . . . ?
N32 Te3 O23 Te2 -141.57(15) . . . . ?
O12 Te2 O23 Te3 42.39(15) . . . . ?
O27 Te2 O23 Te3 114.2(4) . . . . ?
C21 Te2 O23 Te3 135.93(18) . . . . ?
N22 Te2 O23 Te3 -157.56(18) . . . . ?
O1 Te2 O23 Te3 -14.90(18) . . . . ?
O12 Te2 O27 Te7 -65.08(15) . . . . ?
C21 Te2 O27 Te7 -157.47(17) . . . . ?
O23 Te2 O27 Te7 -135.9(4) . . . . ?
N22 Te2 O27 Te7 138.56(14) . . . . ?
O1 Te2 O27 Te7 -3.75(13) . . . . ?
O17 Te7 O27 Te2 73.98(15) . . . . ?
C71 Te7 O27 Te2 164.87(15) . . . . ?
O67 Te7 O27 Te2 96.1(6) . . . . ?
O1 Te7 O27 Te2 4.18(14) . . . . ?
O23 Te3 O34 Te4 -106.73(16) . . . . ?
C31 Te3 O34 Te4 154.96(17) . . . . ?
N32 Te3 O34 Te4 144.4(2) . . . . ?
O14 Te4 O34 Te3 0.91(16) . . . . ?
O45 Te4 O34 Te3 -47.4(8) . . . . ?
C41 Te4 O34 Te3 -90.11(17) . . . . ?
O1 Te4 O34 Te3 67.73(17) . . . . ?
O14 Te4 O45 Te5 74.78(16) . . . . ?
C41 Te4 O45 Te5 165.53(16) . . . . ?
O34 Te4 O45 Te5 122.7(7) . . . . ?
O1 Te4 O45 Te5 6.88(15) . . . . ?
O15 Te5 O45 Te4 -65.51(16) . . . . ?
C51 Te5 O45 Te4 -158.45(18) . . . . ?
O56 Te5 O45 Te4 -133.1(3) . . . . ?
N52 Te5 O45 Te4 138.19(15) . . . . ?
O67 Te6 O56 Te5 62.58(14) . . . . ?
C61 Te6 O56 Te5 155.38(16) . . . . ?
N62 Te6 O56 Te5 -137.88(15) . . . . ?
O15 Te5 O56 Te6 35.54(14) . . . . ?
O45 Te5 O56 Te6 104.3(4) . . . . ?
C51 Te5 O56 Te6 129.62(17) . . . . ?
N52 Te5 O56 Te6 -164.23(16) . . . . ?
O56 Te6 O67 Te7 -113.10(16) . . . . ?
C61 Te6 O67 Te7 151.92(17) . . . . ?
N62 Te6 O67 Te7 149.5(2) . . . . ?
O17 Te7 O67 Te6 -2.07(16) . . . . ?
O27 Te7 O67 Te6 -24.3(7) . . . . ?
C71 Te7 O67 Te6 -92.84(16) . . . . ?
O1 Te7 O67 Te6 66.72(16) . . . . ?
C26 N21 N22 C27 -176.6(3) . . . . ?
C26 N21 N22 Te2 -3.9(4) . . . . ?
O12 Te2 N22 N21 -40.1(4) . . . . ?
O27 Te2 N22 N21 82.4(2) . . . . ?
C21 Te2 N22 N21 1.8(2) . . . . ?
O23 Te2 N22 N21 -85.6(2) . . . . ?
O1 Te2 N22 N21 164.0(2) . . . . ?
O12 Te2 N22 C27 131.0(3) . . . . ?
O27 Te2 N22 C27 -106.5(3) . . . . ?
C21 Te2 N22 C27 172.9(3) . . . . ?
O23 Te2 N22 C27 85.5(3) . . . . ?
O1 Te2 N22 C27 -24.9(4) . . . . ?
C36 N31 N32 C37 177.0(3) . . . . ?
C36 N31 N32 Te3 16.8(3) . . . . ?
O23 Te3 N32 N31 -114.2(2) . . . . ?
O34 Te3 N32 N31 -3.5(4) . . . . ?
C31 Te3 N32 N31 -15.0(2) . . . . ?
O23 Te3 N32 C37 89.3(3) . . . . ?
O34 Te3 N32 C37 -160.0(3) . . . . ?
C31 Te3 N32 C37 -171.6(3) . . . . ?
C46 N41A N42A C47A 173.9(6) . . . . ?
C46 N41B N42B C47B -179.5(9) . . . . ?
C56 N51 N52 C57 176.9(3) . . . . ?
C56 N51 N52 Te5 -9.5(3) . . . . ?
O15 Te5 N52 N51 -34.5(3) . . . . ?
O45 Te5 N52 N51 85.2(2) . . . . ?
C51 Te5 N52 N51 7.2(2) . . . . ?
O56 Te5 N52 N51 -81.0(2) . . . . ?
O15 Te5 N52 C57 137.4(3) . . . . ?
O45 Te5 N52 C57 -102.9(3) . . . . ?
C51 Te5 N52 C57 179.1(4) . . . . ?
O56 Te5 N52 C57 90.9(3) . . . . ?
O56 Te6 N62 N61 -108.5(3) . . . . ?
O67 Te6 N62 N61 -9.0(5) . . . . ?
C61 Te6 N62 N61 -11.7(2) . . . . ?
O56 Te6 N62 C67 85.0(3) . . . . ?
O67 Te6 N62 C67 -175.5(3) . . . . ?
C61 Te6 N62 C67 -178.2(3) . . . . ?
C67 N62 N61 C66 -178.4(3) . . . . ?
Te6 N62 N61 C66 13.3(4) . . . . ?
C76 N71A N72A C77A -177.1(6) . . . . ?
C77B N72B N71B C76 176.2(5) . . . . ?
O12 Te2 C21 C22 -18.4(3) . . . . ?
O27 Te2 C21 C22 74.6(3) . . . . ?
O23 Te2 C21 C22 -101.1(3) . . . . ?
N22 Te2 C21 C22 -179.9(3) . . . . ?
O1 Te2 C21 C22 20.4(4) . . . . ?
O12 Te2 C21 C26 162.3(3) . . . . ?
O27 Te2 C21 C26 -104.7(3) . . . . ?
O23 Te2 C21 C26 79.6(3) . . . . ?
N22 Te2 C21 C26 0.8(3) . . . . ?
O1 Te2 C21 C26 -158.9(2) . . . . ?
C26 C21 C22 C23 -0.5(6) . . . . ?
Te2 C21 C22 C23 -179.8(3) . . . . ?
C21 C22 C23 C24 0.8(6) . . . . ?
C22 C23 C24 C25 -0.8(6) . . . . ?
C23 C24 C25 C26 0.4(6) . . . . ?
C22 C21 C26 C25 0.1(5) . . . . ?
Te2 C21 C26 C25 179.4(3) . . . . ?
C22 C21 C26 N21 177.1(3) . . . . ?
Te2 C21 C26 N21 -3.6(5) . . . . ?
C24 C25 C26 C21 -0.1(5) . . . . ?
C24 C25 C26 N21 -177.4(3) . . . . ?
N22 N21 C26 C21 5.3(5) . . . . ?
N22 N21 C26 C25 -177.6(3) . . . . ?
N21 N22 C27 C212 162.6(5) . . . . ?
Te2 N22 C27 C212 -8.2(6) . . . . ?
N21 N22 C27 C28 -19.6(7) . . . . ?
Te2 N22 C27 C28 169.6(4) . . . . ?
C212 C27 C28 C29 -3.8(10) . . . . ?
N22 C27 C28 C29 178.4(6) . . . . ?
C27 C28 C29 C210 1.0(12) . . . . ?
C28 C29 C210 C211 3.6(11) . . . . ?
C29 C210 C211 C212 -5.2(11) . . . . ?
C28 C27 C212 C211 2.2(10) . . . . ?
N22 C27 C212 C211 -179.9(6) . . . . ?
C210 C211 C212 C27 2.4(11) . . . . ?
O23 Te3 C31 C32 -89.4(3) . . . . ?
O34 Te3 C31 C32 9.6(3) . . . . ?
N32 Te3 C31 C32 -174.6(3) . . . . ?
O23 Te3 C31 C36 94.6(3) . . . . ?
O34 Te3 C31 C36 -166.3(3) . . . . ?
N32 Te3 C31 C36 9.5(2) . . . . ?
C36 C31 C32 C33 -0.7(5) . . . . ?
Te3 C31 C32 C33 -176.7(3) . . . . ?
C31 C32 C33 C34 1.0(6) . . . . ?
C32 C33 C34 C35 -0.9(6) . . . . ?
C33 C34 C35 C36 0.5(6) . . . . ?
N32 N31 C36 C35 167.9(3) . . . . ?
N32 N31 C36 C31 -10.7(5) . . . . ?
C34 C35 C36 N31 -178.9(3) . . . . ?
C34 C35 C36 C31 -0.2(5) . . . . ?
C32 C31 C36 N31 178.9(3) . . . . ?
Te3 C31 C36 N31 -5.2(5) . . . . ?
C32 C31 C36 C35 0.3(5) . . . . ?
Te3 C31 C36 C35 176.2(2) . . . . ?
N31 N32 C37 C312 174.2(4) . . . . ?
Te3 N32 C37 C312 -30.1(5) . . . . ?
N31 N32 C37 C38 -8.9(5) . . . . ?
Te3 N32 C37 C38 146.7(3) . . . . ?
C312 C37 C38 C39 1.5(6) . . . . ?
N32 C37 C38 C39 -175.2(4) . . . . ?
C37 C38 C39 C310 -0.5(7) . . . . ?
C38 C39 C310 C311 -0.8(9) . . . . ?
C39 C310 C311 C312 1.3(11) . . . . ?
C38 C37 C312 C311 -1.0(8) . . . . ?
N32 C37 C312 C311 175.9(5) . . . . ?
C310 C311 C312 C37 -0.4(10) . . . . ?
O14 Te4 C41 C42 -2.44(16) . . . . ?
O45 Te4 C41 C42 -93.20(16) . . . . ?
O34 Te4 C41 C42 81.66(16) . . . . ?
O1 Te4 C41 C42 -23.6(3) . . . . ?
O14 Te4 C41 C46 172.66(15) . . . . ?
O45 Te4 C41 C46 81.91(15) . . . . ?
O34 Te4 C41 C46 -103.24(15) . . . . ?
O1 Te4 C41 C46 151.50(19) . . . . ?
C46 C41 C42 C43 0.0 . . . . ?
Te4 C41 C42 C43 175.00(19) . . . . ?
C41 C42 C43 C44 0.0 . . . . ?
C42 C43 C44 C45 0.0 . . . . ?
C43 C44 C45 C46 0.0 . . . . ?
N42B N41B C46 C45 167.5(10) . . . . ?
N42B N41B C46 C41 -4.1(16) . . . . ?
N42B N41B C46 N41A -12.3(13) . . . . ?
C44 C45 C46 N41B -173.6(5) . . . . ?
C44 C45 C46 C41 0.0 . . . . ?
C44 C45 C46 N41A -173.5(5) . . . . ?
C42 C41 C46 N41B 170.4(8) . . . . ?
Te4 C41 C46 N41B -4.8(8) . . . . ?
C42 C41 C46 C45 0.0 . . . . ?
Te4 C41 C46 C45 -175.21(18) . . . . ?
C42 C41 C46 N41A 174.8(4) . . . . ?
Te4 C41 C46 N41A -0.5(4) . . . . ?
N42A N41A C46 N41B 6.8(10) . . . . ?
N42A N41A C46 C45 6.5(10) . . . . ?
N42A N41A C46 C41 -167.5(6) . . . . ?
N41A N42A C47A C48A 178.7(6) . . . . ?
N41A N42A C47A C412 -6.5(9) . . . . ?
N42A C47A C48A C49A 175.0(6) . . . . ?
C412 C47A C48A C49A 0.0 . . . . ?
C47A C48A C49A C410 0.0 . . . . ?
C48A C49A C410 C411 0.0 . . . . ?
C49A C410 C411 C412 0.0 . . . . ?
C410 C411 C412 C47A 0.0 . . . . ?
N42A C47A C412 C411 -174.6(7) . . . . ?
C48A C47A C412 C411 0.0 . . . . ?
N41B N42B C47B C48B 3.9(18) . . . . ?
N41B N42B C47B C415 -179.8(12) . . . . ?
C415 C47B C48B C49B 0.0 . . . . ?
N42B C47B C48B C49B 176.1(11) . . . . ?
C47B C48B C49B C413 0.0 . . . . ?
C48B C49B C413 C414 0.0 . . . . ?
C49B C413 C414 C415 0.0 . . . . ?
C413 C414 C415 C47B 0.0 . . . . ?
C48B C47B C415 C414 0.0 . . . . ?
N42B C47B C415 C414 -176.4(10) . . . . ?
O15 Te5 C51 C52 -22.9(3) . . . . ?
O45 Te5 C51 C52 69.2(3) . . . . ?
O56 Te5 C51 C52 -105.0(3) . . . . ?
N52 Te5 C51 C52 175.0(3) . . . . ?
O15 Te5 C51 C56 159.0(3) . . . . ?
O45 Te5 C51 C56 -108.9(3) . . . . ?
O56 Te5 C51 C56 76.9(3) . . . . ?
N52 Te5 C51 C56 -3.1(2) . . . . ?
C56 C51 C52 C53 0.3(6) . . . . ?
Te5 C51 C52 C53 -177.9(3) . . . . ?
C51 C52 C53 C54 -0.2(6) . . . . ?
C52 C53 C54 C55 0.0(6) . . . . ?
C53 C54 C55 C56 0.1(6) . . . . ?
C52 C51 C56 C55 -0.2(5) . . . . ?
Te5 C51 C56 C55 177.9(3) . . . . ?
C52 C51 C56 N51 -178.7(3) . . . . ?
Te5 C51 C56 N51 -0.6(5) . . . . ?
C54 C55 C56 C51 0.0(5) . . . . ?
C54 C55 C56 N51 178.7(3) . . . . ?
N52 N51 C56 C51 8.4(5) . . . . ?
N52 N51 C56 C55 -170.2(3) . . . . ?
N51 N52 C57 C58 4.8(6) . . . . ?
Te5 N52 C57 C58 -166.8(3) . . . . ?
N51 N52 C57 C512 -170.6(4) . . . . ?
Te5 N52 C57 C512 17.8(5) . . . . ?
C512 C57 C58 C59 -0.7(8) . . . . ?
N52 C57 C58 C59 -175.9(5) . . . . ?
C57 C58 C59 C510 2.5(9) . . . . ?
C58 C59 C510 C511 -2.2(9) . . . . ?
C59 C510 C511 C512 0.2(9) . . . . ?
C510 C511 C512 C57 1.6(8) . . . . ?
C58 C57 C512 C511 -1.3(7) . . . . ?
N52 C57 C512 C511 174.2(4) . . . . ?
O56 Te6 C61 C62 -87.8(3) . . . . ?
O67 Te6 C61 C62 9.6(3) . . . . ?
N62 Te6 C61 C62 -171.3(3) . . . . ?
O56 Te6 C61 C66 90.5(3) . . . . ?
O67 Te6 C61 C66 -172.0(3) . . . . ?
N62 Te6 C61 C66 7.0(3) . . . . ?
C66 C61 C62 C63 -1.3(6) . . . . ?
Te6 C61 C62 C63 177.1(3) . . . . ?
C61 C62 C63 C64 2.6(6) . . . . ?
C62 C63 C64 C65 -1.5(6) . . . . ?
C63 C64 C65 C66 -0.9(6) . . . . ?
C62 C61 C66 N61 174.9(3) . . . . ?
Te6 C61 C66 N61 -3.4(5) . . . . ?
C62 C61 C66 C65 -1.0(5) . . . . ?
Te6 C61 C66 C65 -179.4(3) . . . . ?
N62 N61 C66 C61 -8.5(5) . . . . ?
N62 N61 C66 C65 167.6(3) . . . . ?
C64 C65 C66 C61 2.1(5) . . . . ?
C64 C65 C66 N61 -174.2(3) . . . . ?
N61 N62 C67 C612 -179.6(4) . . . . ?
Te6 N62 C67 C612 -13.6(5) . . . . ?
N61 N62 C67 C68 2.5(6) . . . . ?
Te6 N62 C67 C68 168.5(3) . . . . ?
C612 C67 C68 C69 0.2(7) . . . . ?
N62 C67 C68 C69 178.0(4) . . . . ?
C67 C68 C69 C610 0.6(8) . . . . ?
C68 C69 C610 C611 0.4(8) . . . . ?
C69 C610 C611 C612 -2.2(8) . . . . ?
C68 C67 C612 C611 -2.0(7) . . . . ?
N62 C67 C612 C611 -179.9(5) . . . . ?
C610 C611 C612 C67 3.0(8) . . . . ?
O17 Te7 C71 C72 40.90(13) . . . . ?
O27 Te7 C71 C72 -47.43(14) . . . . ?
O67 Te7 C71 C72 124.93(14) . . . . ?
O1 Te7 C71 C72 16.6(3) . . . . ?
O17 Te7 C71 C76 -140.31(14) . . . . ?
O27 Te7 C71 C76 131.36(14) . . . . ?
O67 Te7 C71 C76 -56.28(14) . . . . ?
O1 Te7 C71 C76 -164.60(18) . . . . ?
C76 C71 C72 C73 0.0 . . . . ?
Te7 C71 C72 C73 178.81(15) . . . . ?
C71 C72 C73 C74 0.0 . . . . ?
C72 C73 C74 C75 0.0 . . . . ?
C73 C74 C75 C76 0.0 . . . . ?
C74 C75 C76 C71 0.0 . . . . ?
C74 C75 C76 N71B 178.0(4) . . . . ?
C74 C75 C76 N71A -173.3(4) . . . . ?
C72 C71 C76 C75 0.0 . . . . ?
Te7 C71 C76 C75 -178.77(16) . . . . ?
C72 C71 C76 N71B -177.3(5) . . . . ?
Te7 C71 C76 N71B 3.9(5) . . . . ?
C72 C71 C76 N71A 174.8(3) . . . . ?
Te7 C71 C76 N71A -4.0(3) . . . . ?
N72B N71B C76 C75 166.5(6) . . . . ?
N72B N71B C76 C71 -15.9(9) . . . . ?
N72B N71B C76 N71A 1.0(8) . . . . ?
N72A N71A C76 C75 -15.5(8) . . . . ?
N72A N71A C76 C71 170.6(6) . . . . ?
N72A N71A C76 N71B 3.3(9) . . . . ?
N71A N72A C77A C78A -173.1(6) . . . . ?
N71A N72A C77A C712 10.5(10) . . . . ?
C712 C77A C78A C79A 0.0 . . . . ?
N72A C77A C78A C79A -176.5(8) . . . . ?
C77A C78A C79A C710 0.0 . . . . ?
C78A C79A C710 C711 0.0 . . . . ?
C79A C710 C711 C712 0.0 . . . . ?
C710 C711 C712 C77A 0.0 . . . . ?
C78A C77A C712 C711 0.0 . . . . ?
N72A C77A C712 C711 176.2(8) . . . . ?
N71B N72B C77B C78B 24.5(9) . . . . ?
N71B N72B C77B C715 -159.5(7) . . . . ?
C715 C77B C78B C79B 0.0 . . . . ?
N72B C77B C78B C79B 176.0(7) . . . . ?
C77B C78B C79B C713 0.0 . . . . ?
C78B C79B C713 C714 0.0 . . . . ?
C79B C713 C714 C715 0.0 . . . . ?
C713 C714 C715 C77B 0.0 . . . . ?
C78B C77B C715 C714 0.0 . . . . ?
N72B C77B C715 C714 -176.2(7) . . . . ?
C3S C1S C2S C3S 0.8(11) 2_657 . . . ?
C1S C2S C3S C1S -0.8(11) . . . 2_657 ?
